data_7128106
loop_
_publ_author_name
'Li, Jia-Nuo'
'Li, Xiao-Hui'
'Yao, Wen-Dong'
'Liu, Wenlong'
'Guo, Sheng-Ping'

_publ_section_title
;
 New nonlinear optical-active AAgGa<sub>6</sub>S<sub>10</sub> (A = K, Rb,
 Cs) featuring {[AgGa<sub>6</sub>S<sub>10</sub>]<sup>-</sup>}<sub>\\infty
 </sub> framework and high laser damage threshold.
;
_journal_issue 42
_journal_name_full 'Chemical communications (Cambridge, England)'
_journal_page_first 5175
_journal_page_last 5178
_journal_paper_doi 10.1039/d1cc01275d
_journal_volume 57
_journal_year 2021
_chemical_formula_moiety 'Ag Cs Ga6 S10'
_chemical_formula_sum 'Ag Cs Ga6 S10'
_chemical_formula_weight 979.70
_space_group_crystal_system monoclinic
_space_group_IT_number 9
_space_group_name_Hall 'C -2yc'
_space_group_name_H-M_alt 'C 1 c 1'
_atom_sites_solution_primary iterative
_audit_creation_date 2021-01-18
_audit_creation_method
;
Olex2 1.2
(compiled 2018.05.29 svn.r3508 for OlexSys, GUI svn.r5506)
;
_audit_update_record
;
2021-01-18 deposited with the CCDC.	2021-03-29 downloaded from the CCDC.
;
_cell_angle_alpha 90
_cell_angle_beta 111.2810(10)
_cell_angle_gamma 90
_cell_formula_units_Z 4
_cell_length_a 16.8381(6)
_cell_length_b 6.4655(3)
_cell_length_c 16.2525(6)
_cell_measurement_reflns_used 8629
_cell_measurement_temperature 273(2)
_cell_measurement_theta_max 27.53
_cell_measurement_theta_min 2.60
_cell_volume 1648.71(11)
_computing_cell_refinement 'SAINT v8.37A (Bruker, 2015)'
_computing_data_reduction 'SAINT v8.37A (Bruker, 2015)'
_computing_molecular_graphics 'Olex2 (Dolomanov et al., 2009)'
_computing_publication_material 'Olex2 (Dolomanov et al., 2009)'
_computing_structure_refinement 'ShelXL (Sheldrick, 2015)'
_computing_structure_solution 'olex2.solve (Bourhis et al., 2015)'
_diffrn_ambient_temperature 273.15
_diffrn_measured_fraction_theta_full 0.997
_diffrn_measured_fraction_theta_max 0.997
_diffrn_measurement_device_type 'Bruker APEX II CCD'
_diffrn_measurement_method 'phi and omega scans'
_diffrn_radiation_monochromator graphite
_diffrn_radiation_type MoK\a
_diffrn_radiation_wavelength 0.71073
_diffrn_reflns_av_R_equivalents 0.0368
_diffrn_reflns_av_unetI/netI 0.0453
_diffrn_reflns_Laue_measured_fraction_full 0.997
_diffrn_reflns_Laue_measured_fraction_max 0.997
_diffrn_reflns_limit_h_max 20
_diffrn_reflns_limit_h_min -20
_diffrn_reflns_limit_k_max 7
_diffrn_reflns_limit_k_min -7
_diffrn_reflns_limit_l_max 19
_diffrn_reflns_limit_l_min -19
_diffrn_reflns_number 8371
_diffrn_reflns_point_group_measured_fraction_full 0.998
_diffrn_reflns_point_group_measured_fraction_max 0.998
_diffrn_reflns_theta_full 25.242
_diffrn_reflns_theta_max 25.498
_diffrn_reflns_theta_min 2.596
_exptl_absorpt_coefficient_mu 14.232
_exptl_absorpt_correction_T_max 0.7456
_exptl_absorpt_correction_T_min 0.3435
_exptl_absorpt_correction_type multi-scan
_exptl_crystal_colour green
_exptl_crystal_density_diffrn 3.947
_exptl_crystal_description plate
_exptl_crystal_F_000 1792
_exptl_crystal_size_max 0.1
_exptl_crystal_size_mid 0.08
_exptl_crystal_size_min 0.05
_refine_diff_density_max 0.410
_refine_diff_density_min -0.421
_refine_diff_density_rms 0.099
_refine_ls_abs_structure_details
;
 Refined as an inversion twin.
;
_refine_ls_abs_structure_Flack 0.951(9)
_refine_ls_extinction_coef 0.00248(7)
_refine_ls_extinction_expression Fc^*^=kFc[1+0.001xFc^2^\l^3^/sin(2\q)]^-1/4^
_refine_ls_extinction_method 'SHELXL-2014/7 (Sheldrick 2014'
_refine_ls_goodness_of_fit_ref 0.831
_refine_ls_hydrogen_treatment undef
_refine_ls_matrix_type full
_refine_ls_number_parameters 165
_refine_ls_number_reflns 2976
_refine_ls_number_restraints 2
_refine_ls_restrained_S_all 0.831
_refine_ls_R_factor_all 0.0160
_refine_ls_R_factor_gt 0.0157
_refine_ls_shift/su_max 0.001
_refine_ls_shift/su_mean 0.000
_refine_ls_structure_factor_coef Fsqd
_refine_ls_weighting_details 'w=1/[\s^2^(Fo^2^)] where P=(Fo^2^+2Fc^2^)/3'
_refine_ls_weighting_scheme calc
_refine_ls_wR_factor_gt 0.0372
_refine_ls_wR_factor_ref 0.0374
_reflns_Friedel_coverage 0.999
_reflns_Friedel_fraction_full 0.998
_reflns_Friedel_fraction_max 0.998
_reflns_number_gt 2943
_reflns_number_total 2976
_reflns_threshold_expression 'I > 2\s(I)'
_cod_data_source_file d1cc01275d2.cif
_cod_data_source_block a_CCDC1
_cod_depositor_comments 'Adding full bibliography for 7128104--7128106.cif.'
_cod_database_code 7128106
_shelx_shelxl_version_number 2014/7
_shelx_space_group_comment
;
The symmetry employed for this shelxl refinement is uniquely defined
by the following loop, which should always be used as a source of
symmetry information in preference to the above space-group names.
They are only intended as comments.
;
_olex2_refinement_description
;
1. Twinned data refinement
 Scales: 0.049(9)
 0.951(9)
;
_olex2_submission_special_instructions 'No special instructions were received'

loop_
_space_group_symop_operation_xyz
'x, y, z'
'x, -y, z+1/2'
'x+1/2, y+1/2, z'
'x+1/2, -y+1/2, z+1/2'

loop_
_atom_site_label
_atom_site_type_symbol
_atom_site_fract_x
_atom_site_fract_y
_atom_site_fract_z
_atom_site_U_iso_or_equiv
_atom_site_adp_type
_atom_site_occupancy
_atom_site_site_symmetry_order
_atom_site_calc_flag
_atom_site_refinement_flags_posn
_atom_site_refinement_flags_adp
_atom_site_refinement_flags_occupancy
_atom_site_disorder_assembly
_atom_site_disorder_group
Cs Cs 0.31383(3) 0.69312(5) 0.35443(2) 0.02042(11) Uani 1 1 d . . . . .
Ag Ag 0.58372(3) 0.17294(6) 0.18652(4) 0.02114(17) Uani 1 1 d . . . . .
Ga1 Ga 0.05277(5) 0.16009(8) 0.28203(5) 0.00920(16) Uani 1 1 d . . . . .
Ga2 Ga 0.13597(6) 0.16784(8) 0.10391(6) 0.00912(16) Uani 1 1 d . . . . .
Ga3 Ga 0.18755(4) 0.31754(9) 0.51024(5) 0.00906(19) Uani 1 1 d . . . . .
Ga4 Ga 0.36596(5) 0.31533(8) 0.15172(6) 0.00932(17) Uani 1 1 d . . . . .
Ga5 Ga 0.40311(5) 0.16921(9) 0.55467(4) 0.00917(19) Uani 1 1 d . . . . .
Ga6 Ga 0.50318(5) 0.17880(9) 0.36972(5) 0.00910(18) Uani 1 1 d . . . . .
S1 S -0.00001(11) 0.1729(2) 0.00002(11) 0.0094(3) Uani 1 1 d . . . . .
S2 S 0.04803(10) 0.33759(17) 0.40514(10) 0.0084(3) Uani 1 1 d . . . . .
S3 S 0.14508(11) 0.31468(18) 0.23192(12) 0.0110(3) Uani 1 1 d . . . . .
S4 S 0.19088(12) 0.1524(2) 0.63261(12) 0.0113(3) Uani 1 1 d . . . . .
S5 S 0.22616(9) 0.34111(19) 0.04977(11) 0.0092(3) Uani 1 1 d . . . . .
S6 S 0.27741(10) 0.2144(2) 0.44641(11) 0.0126(3) Uani 1 1 d . . . . .
S7 S 0.36743(12) 0.18398(19) 0.27858(12) 0.0130(3) Uani 1 1 d . . . . .
S8 S 0.41307(11) 0.6590(2) 0.18285(11) 0.0096(3) Uani 1 1 d . . . . .
S9 S 0.43742(12) 0.17015(19) 0.07369(11) 0.0107(3) Uani 1 1 d . . . . .
S10 S 0.60260(9) 0.34578(19) 0.33425(10) 0.0110(3) Uani 1 1 d . . . . .

loop_
_atom_site_aniso_label
_atom_site_aniso_U_11
_atom_site_aniso_U_22
_atom_site_aniso_U_33
_atom_site_aniso_U_23
_atom_site_aniso_U_13
_atom_site_aniso_U_12
Cs 0.0197(2) 0.02303(18) 0.0174(2) 0.00047(16) 0.00530(17) -0.00187(15)
Ag 0.0179(4) 0.0218(2) 0.0226(3) -0.00118(19) 0.0061(3) -0.00018(18)
Ga1 0.0107(4) 0.0090(3) 0.0081(3) 0.0002(2) 0.0037(3) -0.0007(2)
Ga2 0.0091(3) 0.0097(3) 0.0091(3) 0.0004(2) 0.0039(3) 0.0005(2)
Ga3 0.0084(4) 0.0099(3) 0.0091(4) 0.0000(2) 0.0034(3) 0.0002(2)
Ga4 0.0094(4) 0.0103(3) 0.0077(3) 0.0007(2) 0.0025(3) 0.0006(2)
Ga5 0.0086(4) 0.0104(3) 0.0082(4) -0.0003(2) 0.0026(3) 0.0002(2)
Ga6 0.0094(4) 0.0100(3) 0.0077(4) 0.0009(2) 0.0028(3) 0.0001(2)
S1 0.0080(7) 0.0133(7) 0.0072(7) 0.0014(5) 0.0032(6) 0.0015(5)
S2 0.0077(7) 0.0096(6) 0.0064(7) -0.0005(6) 0.0009(6) 0.0006(5)
S3 0.0124(8) 0.0129(7) 0.0093(8) -0.0016(5) 0.0058(6) -0.0032(5)
S4 0.0150(8) 0.0097(6) 0.0091(7) 0.0004(5) 0.0043(6) -0.0021(6)
S5 0.0064(7) 0.0098(6) 0.0114(8) 0.0024(5) 0.0031(6) 0.0002(5)
S6 0.0089(7) 0.0205(7) 0.0080(8) -0.0011(6) 0.0027(6) 0.0033(6)
S7 0.0090(8) 0.0199(8) 0.0094(8) 0.0045(5) 0.0025(7) -0.0014(5)
S8 0.0101(8) 0.0101(6) 0.0079(8) 0.0004(5) 0.0026(7) -0.0014(5)
S9 0.0114(7) 0.0097(6) 0.0120(8) -0.0010(5) 0.0054(6) -0.0006(5)
S10 0.0099(7) 0.0108(6) 0.0141(8) 0.0031(5) 0.0066(7) 0.0011(5)

loop_
_atom_type_symbol
_atom_type_description
_atom_type_scat_dispersion_real
_atom_type_scat_dispersion_imag
_atom_type_scat_source
Ag Ag -0.8971 1.1015 'International Tables Vol C Tables 4.2.6.8 and 6.1.1.4'
Cs Cs -0.3680 2.1192 'International Tables Vol C Tables 4.2.6.8 and 6.1.1.4'
Ga Ga 0.2307 1.6083 'International Tables Vol C Tables 4.2.6.8 and 6.1.1.4'
S S 0.1246 0.1234 'International Tables Vol C Tables 4.2.6.8 and 6.1.1.4'

loop_
_geom_angle_atom_site_label_1
_geom_angle_atom_site_label_2
_geom_angle_atom_site_label_3
_geom_angle
_geom_angle_site_symmetry_1
_geom_angle_site_symmetry_3
_geom_angle_publ_flag
Ag Cs S1 141.22(2) 3_455 4 ?
S2 Cs Ag 148.42(3) 3 3_455 ?
S2 Cs S1 59.20(3) 3 4 ?
S3 Cs Ag 39.04(2) . 3_455 ?
S3 Cs S1 102.22(3) . 4 ?
S3 Cs S2 142.94(3) . 3 ?
S3 Cs S6 125.96(3) . 1_565 ?
S3 Cs S7 58.32(4) . . ?
S3 Cs S8 91.33(4) . . ?
S4 Cs Ag 39.75(3) 2_564 3_455 ?
S4 Cs S1 144.20(4) 2_564 4 ?
S4 Cs S2 108.73(4) 2_564 3 ?
S4 Cs S3 66.19(4) 2_564 . ?
S4 Cs S6 91.80(3) 2_564 1_565 ?
S4 Cs S7 91.96(4) 2_564 . ?
S4 Cs S7 62.60(4) 2_564 1_565 ?
S4 Cs S8 61.20(4) 2_564 . ?
S4 Cs S10 68.91(4) 2_564 3_455 ?
S6 Cs Ag 92.52(3) 1_565 3_455 ?
S6 Cs Ag 89.19(3) . 3_455 ?
S6 Cs S1 119.87(4) 1_565 4 ?
S6 Cs S1 56.80(4) . 4 ?
S6 Cs S2 115.99(3) . 3 ?
S6 Cs S2 89.98(3) 1_565 3 ?
S6 Cs S3 56.22(3) . . ?
S6 Cs S4 122.40(4) . 2_564 ?
S6 Cs S6 121.45(4) . 1_565 ?
S6 Cs S7 58.38(3) . . ?
S6 Cs S7 174.95(4) . 1_565 ?
S6 Cs S8 116.74(3) . . ?
S6 Cs S10 87.81(3) . 3_455 ?
S7 Cs Ag 92.16(3) . 3_455 ?
S7 Cs Ag 95.69(3) 1_565 3_455 ?
S7 Cs S1 119.00(4) 1_565 4 ?
S7 Cs S1 55.71(4) . 4 ?
S7 Cs S2 86.16(3) . 3 ?
S7 Cs S2 59.89(3) 1_565 3 ?
S7 Cs S3 128.78(4) 1_565 . ?
S7 Cs S6 175.31(4) . 1_565 ?
S7 Cs S6 57.19(3) 1_565 1_565 ?
S7 Cs S7 122.52(5) 1_565 . ?
S7 Cs S8 64.26(3) 1_565 . ?
S7 Cs S8 58.38(3) . . ?
S8 Cs Ag 94.39(3) . 3_455 ?
S8 Cs S1 86.52(3) . 4 ?
S8 Cs S2 58.17(3) . 3 ?
S8 Cs S6 121.43(3) . 1_565 ?
S9 Cs Ag 142.99(3) 2_565 3_455 ?
S9 Cs S1 59.76(3) 2_565 4 ?
S9 Cs S2 62.52(3) 2_565 3 ?
S9 Cs S3 139.44(4) 2_565 . ?
S9 Cs S4 149.30(3) 2_565 2_564 ?
S9 Cs S6 85.56(4) 2_565 . ?
S9 Cs S6 60.24(3) 2_565 1_565 ?
S9 Cs S7 115.44(4) 2_565 . ?
S9 Cs S7 89.76(4) 2_565 1_565 ?
S9 Cs S8 120.58(4) 2_565 . ?
S9 Cs S10 103.02(4) 2_565 3_455 ?
S10 Cs Ag 40.10(3) 3_455 3_455 ?
S10 Cs S1 139.74(3) 3_455 4 ?
S10 Cs S2 149.21(3) 3_455 3 ?
S10 Cs S3 66.05(3) 3_455 . ?
S10 Cs S6 59.96(3) 3_455 1_565 ?
S10 Cs S7 95.09(3) 3_455 1_565 ?
S10 Cs S7 124.18(4) 3_455 . ?
S10 Cs S8 130.08(4) 3_455 . ?
S3 Ag Cs 67.99(4) 3_545 3_545 ?
S3 Ag S4 103.96(6) 3_545 4_554 ?
S3 Ag S10 103.12(5) 3_545 . ?
S4 Ag Cs 64.58(5) 4_554 3_545 ?
S4 Ag S10 105.51(5) 4_554 . ?
S9 Ag Cs 177.37(5) . 3_545 ?
S9 Ag S3 113.52(5) . 3_545 ?
S9 Ag S4 112.81(7) . 4_554 ?
S9 Ag S10 116.63(6) . . ?
S10 Ag Cs 64.52(3) . 3_545 ?
S3 Ga1 S2 109.71(6) . . ?
S3 Ga1 S8 114.33(7) . 3_445 ?
S3 Ga1 S10 109.19(6) . 3_445 ?
S8 Ga1 S2 104.82(7) 3_445 . ?
S10 Ga1 S2 104.22(6) 3_445 . ?
S10 Ga1 S8 113.93(6) 3_445 3_445 ?
S1 Ga2 S5 109.35(7) . . ?
S3 Ga2 S1 112.96(8) . . ?
S3 Ga2 S4 108.26(7) . 2_554 ?
S3 Ga2 S5 108.43(6) . . ?
S4 Ga2 S1 113.00(6) 2_554 . ?
S4 Ga2 S5 104.41(7) 2_554 . ?
S4 Ga3 S2 111.55(7) . . ?
S4 Ga3 S5 107.03(6) . 2_565 ?
S5 Ga3 S2 104.69(5) 2_565 . ?
S6 Ga3 S2 110.29(7) . . ?
S6 Ga3 S4 117.97(7) . . ?
S6 Ga3 S5 104.13(6) . 2_565 ?
S5 Ga4 S8 105.01(6) . . ?
S7 Ga4 S5 110.71(7) . . ?
S7 Ga4 S8 105.80(6) . . ?
S7 Ga4 S9 122.44(6) . . ?
S9 Ga4 S5 103.72(7) . . ?
S9 Ga4 S8 107.96(7) . . ?
S1 Ga5 Cs 97.11(4) 4 1_545 ?
S6 Ga5 Cs 61.87(4) . 1_545 ?
S6 Ga5 S1 103.59(6) . 4 ?
S6 Ga5 S8 112.72(6) . 2_565 ?
S6 Ga5 S9 110.96(6) . 2 ?
S8 Ga5 Cs 155.47(4) 2_565 1_545 ?
S8 Ga5 S1 107.33(6) 2_565 4 ?
S9 Ga5 Cs 54.21(4) 2 1_545 ?
S9 Ga5 S1 107.14(6) 2 4 ?
S9 Ga5 S8 114.30(6) 2 2_565 ?
S2 Ga6 S1 105.98(6) 3_545 4 ?
S7 Ga6 S1 103.90(7) . 4 ?
S7 Ga6 S2 109.88(6) . 3_545 ?
S7 Ga6 S10 120.32(7) . . ?
S10 Ga6 S1 107.47(6) . 4 ?
S10 Ga6 S2 108.32(7) . 3_545 ?
Ga2 S1 Cs 142.42(5) . 4_454 ?
Ga2 S1 Ga5 111.76(7) . 4_454 ?
Ga2 S1 Ga6 109.03(8) . 4_454 ?
Ga5 S1 Cs 88.74(5) 4_454 4_454 ?
Ga6 S1 Cs 88.70(5) 4_454 4_454 ?
Ga6 S1 Ga5 114.19(6) 4_454 4_454 ?
Ga1 S2 Cs 92.78(5) . 3_445 ?
Ga1 S2 Ga3 105.04(7) . . ?
Ga1 S2 Ga6 111.22(7) . 3_455 ?
Ga3 S2 Cs 145.00(6) . 3_445 ?
Ga6 S2 Cs 87.82(5) 3_455 3_445 ?
Ga6 S2 Ga3 112.28(6) 3_455 . ?
Ag S3 Cs 72.97(3) 3_455 . ?
Ga1 S3 Cs 126.47(7) . . ?
Ga1 S3 Ag 104.52(7) . 3_455 ?
Ga1 S3 Ga2 109.06(6) . . ?
Ga2 S3 Cs 123.75(7) . . ?
Ga2 S3 Ag 103.51(7) . 3_455 ?
Ag S4 Cs 75.67(5) 4_455 2_565 ?
Ga2 S4 Cs 120.62(7) 2 2_565 ?
Ga2 S4 Ag 101.02(7) 2 4_455 ?
Ga3 S4 Cs 125.38(6) . 2_565 ?
Ga3 S4 Ag 107.60(7) . 4_455 ?
Ga3 S4 Ga2 112.28(8) . 2 ?
Ga2 S5 Cs 140.15(6) . 2_564 ?
Ga2 S5 Ga3 114.23(7) . 2_564 ?
Ga2 S5 Ga4 109.14(7) . . ?
Ga3 S5 Cs 88.84(5) 2_564 2_564 ?
Ga3 S5 Ga4 111.82(6) 2_564 . ?
Ga4 S5 Cs 89.53(5) . 2_564 ?
Cs S6 Cs 121.45(4) . 1_545 ?
Ga3 S6 Cs 132.76(6) . 1_545 ?
Ga3 S6 Cs 100.59(5) . . ?
Ga3 S6 Ga5 106.45(7) . . ?
Ga5 S6 Cs 87.25(4) . 1_545 ?
Ga5 S6 Cs 100.68(5) . . ?
Cs S7 Cs 122.51(5) 1_545 . ?
Ga4 S7 Cs 92.68(4) . . ?
Ga4 S7 Cs 136.71(6) . 1_545 ?
Ga4 S7 Ga6 106.62(8) . . ?
Ga6 S7 Cs 94.73(5) . 1_545 ?
Ga6 S7 Cs 96.10(5) . . ?
Ga1 S8 Cs 95.54(6) 3 . ?
Ga1 S8 Ga4 109.28(7) 3 . ?
Ga4 S8 Cs 90.52(5) . . ?
Ga5 S8 Cs 137.48(6) 2_564 . ?
Ga5 S8 Ga1 110.38(7) 2_564 3 ?
Ga5 S8 Ga4 110.58(7) 2_564 . ?
Ag S9 Cs 144.00(7) . 2_564 ?
Ga4 S9 Cs 103.02(5) . 2_564 ?
Ga4 S9 Ag 99.87(6) . . ?
Ga4 S9 Ga5 108.66(8) . 2_554 ?
Ga5 S9 Cs 94.43(5) 2_554 2_564 ?
Ga5 S9 Ag 104.12(6) 2_554 . ?
Ag S10 Cs 75.37(4) . 3_545 ?
Ga1 S10 Cs 120.37(6) 3 3_545 ?
Ga1 S10 Ag 97.95(6) 3 . ?
Ga6 S10 Cs 130.79(5) . 3_545 ?
Ga6 S10 Ag 100.44(6) . . ?
Ga6 S10 Ga1 108.81(7) . 3 ?

loop_
_geom_bond_atom_site_label_1
_geom_bond_atom_site_label_2
_geom_bond_distance
_geom_bond_site_symmetry_2
_geom_bond_publ_flag
Cs Ag 3.8474(7) 3_455 ?
Cs S1 3.9548(16) 4 ?
Cs S2 3.8396(16) 3 ?
Cs S3 3.7308(15) . ?
Cs S4 3.5865(18) 2_564 ?
Cs S6 3.5856(15) . ?
Cs S6 3.8255(14) 1_565 ?
Cs S7 3.6351(14) 1_565 ?
Cs S7 3.7388(14) . ?
Cs S8 3.7416(16) . ?
Cs S9 3.5253(17) 2_565 ?
Cs S10 3.5896(15) 3_455 ?
Ag Cs 3.8474(7) 3_545 ?
Ag S3 2.5346(13) 3_545 ?
Ag S4 2.5389(19) 4_554 ?
Ag S9 2.480(2) . ?
Ag S10 2.5614(16) . ?
Ga1 S2 2.3329(17) . ?
Ga1 S3 2.2354(18) . ?
Ga1 S8 2.3194(19) 3_445 ?
Ga1 S10 2.2444(14) 3_445 ?
Ga2 S1 2.300(2) . ?
Ga2 S3 2.241(2) . ?
Ga2 S4 2.2463(14) 2_554 ?
Ga2 S5 2.3034(19) . ?
Ga3 S2 2.3539(17) . ?
Ga3 S4 2.240(2) . ?
Ga3 S5 2.3244(14) 2_565 ?
Ga3 S6 2.2249(19) . ?
Ga4 S5 2.3417(19) . ?
Ga4 S7 2.2217(19) . ?
Ga4 S8 2.3517(15) . ?
Ga4 S9 2.2461(17) . ?
Ga5 Cs 4.3329(7) 1_545 ?
Ga5 S1 2.3546(17) 4 ?
Ga5 S6 2.2266(18) . ?
Ga5 S8 2.3126(17) 2_565 ?
Ga5 S9 2.2614(15) 2 ?
Ga6 S1 2.3430(17) 4 ?
Ga6 S2 2.3351(14) 3_545 ?
Ga6 S7 2.228(2) . ?
Ga6 S10 2.2363(17) . ?
S1 Cs 3.9548(16) 4_454 ?
S1 Ga5 2.3547(17) 4_454 ?
S1 Ga6 2.3430(17) 4_454 ?
S2 Cs 3.8397(16) 3_445 ?
S2 Ga6 2.3352(14) 3_455 ?
S3 Ag 2.5346(13) 3_455 ?
S4 Cs 3.5865(18) 2_565 ?
S4 Ag 2.5390(19) 4_455 ?
S4 Ga2 2.2463(14) 2 ?
S5 Cs 3.9634(16) 2_564 ?
S5 Ga3 2.3244(14) 2_564 ?
S6 Cs 3.8255(14) 1_545 ?
S7 Cs 3.6351(13) 1_545 ?
S8 Ga1 2.3195(19) 3 ?
S8 Ga5 2.3126(17) 2_564 ?
S9 Cs 3.5253(17) 2_564 ?
S9 Ga5 2.2614(15) 2_554 ?
S10 Cs 3.5895(15) 3_545 ?
S10 Ga1 2.2444(14) 3 ?

loop_
_twin_individual_id
_twin_individual_mass_fraction_refined
1 0.049(9)
2 0.951(9)
